data_7203958
loop_
_publ_author_name
'Averseng, Fr\'ed\'eric'
'Lacroix, Pascal G.'
'Malfant, Isabelle'
'Dahan, Fran\,coise'
'Nakatani, Keitaro'

_publ_contact_author
;
Pascal G. Lacroix
Laboratoire de chimie de coordination
205, route de Narbonne
31077 Toulouse, France
;
_publ_section_title
;
 Synthesis, crystal structure and solid state NLO properties of a new
 chiral bis(salicylaldiminato)nickel(ii) Schiff-base complex in a
 nearly optimized solid state environment
;
_journal_issue 4
_journal_name_full 'Journal of Materials Chemistry'
_journal_page_first 1013
_journal_paper_doi 10.1039/a910244m
_journal_volume 10
_journal_year 2000
_chemical_compound_source
;

;
_chemical_formula_moiety ' C42 H42 O2 N4 '
_chemical_formula_sum 'C42 H42 N4 O2'
_chemical_formula_weight 634.82
_chemical_name_systematic ?
_space_group_IT_number 19
_symmetry_cell_setting orthorhombic
_symmetry_space_group_name_Hall 'P 2ac 2ab'
_symmetry_space_group_name_H-M 'P 21 21 21'
_atom_sites_solution_hydrogens geom
_atom_sites_solution_primary direct
_audit_creation_date 99-03-22
_audit_creation_method CRYSTALS
_cell_angle_alpha 90
_cell_angle_beta 90
_cell_angle_gamma 90
_cell_formula_units_Z 4.00
_cell_length_a 12.432(1)
_cell_length_b 12.893(1)
_cell_length_c 22.148(2)
_cell_measurement_reflns_used 5000
_cell_measurement_temperature 160
_cell_measurement_theta_max 24.2
_cell_measurement_theta_min 1.45
_cell_volume 3550.009
_diffrn_ambient_temperature 0
_diffrn_measurement_device '  stoe-ipds '
_diffrn_measurement_method 2\q/\w
_diffrn_radiation_monochromator graphite
_diffrn_radiation_type 'Mo K\a'
_diffrn_radiation_wavelength 0.71073
_diffrn_reflns_av_R_equivalents 0.00
_diffrn_reflns_limit_h_max 14
_diffrn_reflns_limit_h_min -14
_diffrn_reflns_limit_k_max 14
_diffrn_reflns_limit_k_min 0
_diffrn_reflns_limit_l_max 25
_diffrn_reflns_limit_l_min 0
_diffrn_reflns_number 5672
_diffrn_reflns_theta_max 24.37
_diffrn_reflns_theta_min 1.84
_diffrn_standards_decay_% 0.00
_diffrn_standards_number 0
_exptl_absorpt_coefficient_mu 0.07
_exptl_absorpt_correction_type none
_exptl_crystal_colour ' orange '
_exptl_crystal_density_diffrn 1.19
_exptl_crystal_density_meas ?
_exptl_crystal_description ' diamond '
_exptl_crystal_F_000 1352.23
_exptl_crystal_size_max 0.31
_exptl_crystal_size_mid 0.20
_exptl_crystal_size_min 0.17
_refine_diff_density_max 0.82
_refine_diff_density_min -0.61
_refine_ls_extinction_method None
_refine_ls_goodness_of_fit_obs 1.1412
_refine_ls_hydrogen_treatment
;
 H atoms placed geometrically after each cycle
;
_refine_ls_matrix_type full
_refine_ls_number_parameters 434
_refine_ls_number_reflns 2637
_refine_ls_R_factor_obs 0.0913
_refine_ls_shift/esd_max 0.038602
_refine_ls_structure_factor_coef F
_refine_ls_weighting_scheme
;
 Chebychev polynomial (Carruthers & Watkin, 1979)
;
_refine_ls_wR_factor_obs 0.0800
_reflns_limit_h_max 14
_reflns_limit_h_min -14
_reflns_limit_k_max 14
_reflns_limit_k_min 0
_reflns_limit_l_max 25
_reflns_limit_l_min 0
_reflns_number_observed 2637
_reflns_number_total 0
_reflns_observed_criterion >2.00\s(I)
_cod_data_source_file a910244m.txt
_cod_data_source_block CRYSTALS_cif
_cod_depositor_comments
;
The following automatic conversions were performed:
'_symmetry_cell_setting' value 'Orthorhombic ' changed to 'orthorhombic'
according to '/home/saulius/struct/CIF-dictionaries/cif_core.dic'
dictionary named 'cif_core.dic' version 2.4.1 from 2010-06-29.

Automatic conversion script
Id: cif_fix_enum 1527 2010-12-29 10:47:43Z saulius 

The following automatic conversions were performed:

'_exptl_crystal_density_meas' value 'none' was changed to '?' - the
value is perceived as not measured.

Automatic conversion script
Id: cif_fix_values 3008 2015-01-20 13:52:24Z robertas 

The following automatic conversions were performed:

'_atom_sites_solution_primary' value 'Direct_Methods' was changed to
'direct'.

'_atom_sites_solution_hydrogens' value 'Geometric' was changed to
'geom'.

Automatic conversion script
Id: cif_fix_values 6452 2018-10-05 10:23:21Z andrius 
;
_cod_original_cell_volume 3550.01
_cod_original_sg_symbol_H-M 'P 21 21 21 '
_cod_original_formula_sum ' C42 H42 O2 N4 '
_cod_database_code 7203958

loop_
_symmetry_equiv_pos_as_xyz
x,y,z
x+1/2,-y+1/2,-z
-x,y+1/2,-z+1/2
-x+1/2,-y,z+1/2

loop_
_atom_site_aniso_label
_atom_site_aniso_U_11
_atom_site_aniso_U_22
_atom_site_aniso_U_33
_atom_site_aniso_U_23
_atom_site_aniso_U_13
_atom_site_aniso_U_12
O1 0.080(4) 0.038(3) 0.031(2) 0.001(2) 0.011(2) 0.002(3)
O2 0.067(4) 0.112(5) 0.048(3) -0.027(3) 0.010(3) 0.002(4)
N1 0.059(4) 0.040(4) 0.021(3) -0.004(2) -0.001(3) 0.007(3)
N2 0.056(4) 0.045(4) 0.034(3) -0.001(3) -0.006(3) -0.013(3)
N3 0.075(5) 0.041(4) 0.049(4) -0.004(3) 0.010(3) -0.001(3)
N4 0.076(6) 0.19(1) 0.076(6) 0.007(7) 0.011(5) -0.039(7)
C1 0.061(6) 0.049(5) 0.026(4) -0.002(3) -0.010(3) 0.000(4)
C2 0.078(6) 0.045(4) 0.037(4) -0.001(3) 0.001(4) 0.018(4)
C3 0.076(6) 0.044(5) 0.041(4) -0.019(3) 0.008(4) -0.007(4)
C4 0.075(6) 0.034(4) 0.040(4) 0.007(3) 0.012(4) 0.006(4)
C5 0.082(6) 0.025(4) 0.037(4) 0.004(3) 0.006(4) -0.010(4)
C6 0.068(5) 0.056(5) 0.029(4) -0.002(3) 0.008(4) -0.009(4)
C7 0.069(5) 0.041(5) 0.029(3) -0.005(3) -0.003(4) -0.004(4)
C8 0.123(8) 0.021(4) 0.070(6) -0.010(4) 0.020(6) -0.008(4)
C9 0.083(7) 0.063(6) 0.127(9) 0.021(6) 0.016(7) 0.035(6)
C10 0.126(9) 0.042(4) 0.046(5) -0.011(4) 0.015(5) 0.003(5)
C11 0.090(8) 0.049(5) 0.090(7) -0.018(4) 0.006(6) -0.019(5)
C21 0.036(5) 0.076(5) 0.050(5) -0.004(4) -0.002(4) -0.005(4)
C22 0.068(6) 0.155(9) 0.018(4) -0.013(5) 0.012(4) -0.037(7)
C23 0.056(6) 0.155(9) 0.026(4) -0.009(5) 0.022(4) -0.012(6)
C24 0.043(6) 0.16(1) 0.054(6) 0.012(6) 0.012(5) -0.018(6)
C25 0.069(7) 0.086(6) 0.050(5) 0.001(4) -0.015(5) -0.003(5)
C26 0.062(5) 0.047(4) 0.027(4) 0.001(3) 0.002(4) 0.001(4)
C27 0.058(5) 0.038(4) 0.028(4) -0.012(3) -0.002(3) 0.019(4)
C28 0.058(7) 0.21(2) 0.069(7) 0.008(8) 0.001(5) -0.027(8)
C29 0.21(2) 0.11(1) 0.12(1) -0.012(9) 0.01(1) -0.05(1)
C30 0.13(1) 0.11(1) 0.087(8) 0.024(7) 0.041(7) -0.010(8)
C31 0.14(1) 0.23(2) 0.18(2) -0.14(2) 0.04(1) -0.00(1)
C41 0.058(5) 0.042(4) 0.031(4) 0.009(3) 0.010(3) 0.007(4)
C42 0.082(6) 0.054(4) 0.021(3) 0.000(3) 0.006(4) -0.003(4)
C43 0.080(6) 0.051(5) 0.025(3) -0.002(3) 0.004(4) -0.005(4)
C44 0.049(4) 0.029(4) 0.038(4) 0.005(3) -0.002(3) -0.010(3)
C45 0.068(5) 0.045(5) 0.042(4) -0.008(3) 0.003(4) -0.001(4)
C46 0.091(6) 0.069(6) 0.034(4) 0.000(4) -0.007(4) 0.008(5)
C47 0.113(7) 0.033(4) 0.047(4) -0.005(3) -0.006(5) -0.003(4)
C48 0.097(7) 0.047(5) 0.049(5) -0.001(4) -0.000(5) -0.018(5)
C49 0.048(4) 0.038(4) 0.037(4) 0.003(3) 0.004(4) 0.008(3)
C50 0.046(4) 0.048(4) 0.029(3) -0.003(3) -0.001(3) 0.001(4)
C51 0.051(5) 0.042(4) 0.035(4) 0.004(3) 0.017(4) 0.011(4)
C52 0.059(5) 0.055(4) 0.022(4) 0.001(3) -0.004(3) -0.000(4)
C53 0.074(6) 0.063(5) 0.024(4) 0.008(3) -0.001(4) -0.015(4)
C54 0.054(5) 0.054(5) 0.026(4) -0.001(3) 0.005(4) 0.002(4)
C55 0.053(5) 0.062(5) 0.037(4) 0.009(3) 0.015(4) -0.002(4)
C56 0.066(6) 0.056(5) 0.073(6) 0.007(4) 0.016(5) 0.015(5)
C57 0.064(5) 0.059(5) 0.032(4) 0.008(3) -0.002(4) -0.001(4)
C58 0.071(6) 0.044(4) 0.035(4) 0.009(3) 0.006(4) 0.011(4)
C59 0.059(5) 0.041(4) 0.022(3) 0.011(3) -0.002(4) -0.004(4)
C60 0.050(5) 0.033(4) 0.025(3) 0.008(2) -0.004(3) 0.008(3)

loop_
_atom_site_label
_atom_site_fract_x
_atom_site_fract_y
_atom_site_fract_z
_atom_site_U_iso_or_equiv
_atom_site_occupancy
_atom_site_thermal_displace_type
O1 0.3370(4) 0.3692(4) 0.4735(2) 0.0496 1.0000 Uani
O2 0.6403(5) 0.0797(5) 0.2785(2) 0.0756 1.0000 Uani
N1 0.3728(5) 0.3175(4) 0.3633(2) 0.0401 1.0000 Uani
N2 0.5759(6) 0.1077(4) 0.3875(3) 0.0454 1.0000 Uani
N3 0.3010(5) 0.7227(5) 0.5255(3) 0.0549 1.0000 Uani
N4 0.9916(7) 0.1978(9) 0.2246(4) 0.1154 1.0000 Uani
C1 0.3442(6) 0.4663(5) 0.4561(3) 0.0452 1.0000 Uani
C2 0.3244(7) 0.5426(6) 0.4991(3) 0.0533 1.0000 Uani
C3 0.3296(7) 0.6486(5) 0.4830(3) 0.0537 1.0000 Uani
C4 0.3558(7) 0.6749(5) 0.4235(3) 0.0497 1.0000 Uani
C5 0.3738(7) 0.5979(5) 0.3813(3) 0.0483 1.0000 Uani
C6 0.3690(7) 0.4952(6) 0.3948(3) 0.0511 1.0000 Uani
C7 0.3807(7) 0.4148(6) 0.3490(3) 0.0464 1.0000 Uani
C8 0.2885(9) 0.8317(5) 0.5083(4) 0.0714 1.0000 Uani
C9 0.1859(9) 0.8559(8) 0.4735(5) 0.0910 1.0000 Uani
C10 0.2608(9) 0.6937(6) 0.5846(4) 0.0715 1.0000 Uani
C11 0.1398(9) 0.6583(6) 0.5828(4) 0.0763 1.0000 Uani
C21 0.7360(6) 0.1195(7) 0.2960(3) 0.0541 1.0000 Uani
C22 0.8135(7) 0.1321(8) 0.2528(3) 0.0800 1.0000 Uani
C23 0.9164(7) 0.1754(9) 0.2678(3) 0.0790 1.0000 Uani
C24 0.9383(7) 0.188(1) 0.3283(4) 0.0848 1.0000 Uani
C25 0.8604(8) 0.1707(7) 0.3714(4) 0.0682 1.0000 Uani
C26 0.7535(7) 0.1386(6) 0.3553(3) 0.0454 1.0000 Uani
C27 0.6710(7) 0.1338(5) 0.4009(3) 0.0410 1.0000 Uani
C28 1.0984(9) 0.242(1) 0.2390(5) 0.1135 1.0000 Uani
C29 1.105(1) 0.359(1) 0.2535(7) 0.1464 1.0000 Uani
C30 0.954(1) 0.212(1) 0.1599(6) 0.1092 1.0000 Uani
C31 0.971(1) 0.111(2) 0.1284(9) 0.1817 1.0000 Uani
C41 0.3748(6) 0.2382(5) 0.3202(3) 0.0437 1.0000 Uani
C42 0.3785(7) 0.2547(5) 0.2560(3) 0.0525 1.0000 Uani
C43 0.3808(7) 0.1713(5) 0.2176(3) 0.0522 1.0000 Uani
C44 0.3738(6) 0.0704(5) 0.2401(3) 0.0386 1.0000 Uani
C45 0.3713(7) -0.0181(5) 0.1987(3) 0.0516 1.0000 Uani
C46 0.3663(8) -0.1157(7) 0.2185(3) 0.0645 1.0000 Uani
C47 0.3666(8) -0.1323(6) 0.2834(3) 0.0639 1.0000 Uani
C48 0.3704(8) -0.0531(6) 0.3233(3) 0.0644 1.0000 Uani
C49 0.3713(6) 0.0530(5) 0.3019(3) 0.0409 1.0000 Uani
C50 0.3748(6) 0.1356(5) 0.3425(3) 0.0409 1.0000 Uani
C51 0.4923(6) 0.1081(5) 0.4313(3) 0.0429 1.0000 Uani
C52 0.5134(6) 0.0971(6) 0.4932(3) 0.0454 1.0000 Uani
C53 0.4299(7) 0.0996(6) 0.5323(3) 0.0537 1.0000 Uani
C54 0.3219(6) 0.1102(5) 0.5123(3) 0.0446 1.0000 Uani
C55 0.2333(6) 0.1143(6) 0.5536(3) 0.0507 1.0000 Uani
C56 0.1306(8) 0.1269(6) 0.5326(4) 0.0647 1.0000 Uani
C57 0.1137(6) 0.1363(6) 0.4704(3) 0.0518 1.0000 Uani
C58 0.1941(7) 0.1348(6) 0.4300(3) 0.0501 1.0000 Uani
C59 0.3033(6) 0.1212(5) 0.4492(3) 0.0408 1.0000 Uani
C60 0.3912(6) 0.1195(5) 0.4080(3) 0.0358 1.0000 Uani
H11 0.4041 0.3349 0.4665 0.0531 1.0000 Uiso
H12 0.5815 0.1257 0.2894 0.0500 1.0000 Uiso
H21 0.3069 0.5227 0.5408 0.0609 1.0000 Uiso
H41 0.3587 0.7484 0.4113 0.0564 1.0000 Uiso
H51 0.3916 0.6190 0.3394 0.0474 1.0000 Uiso
H71 0.3966 0.4343 0.3068 0.0526 1.0000 Uiso
H81 0.2874 0.8735 0.5457 0.0664 1.0000 Uiso
H82 0.3504 0.8518 0.4831 0.0664 1.0000 Uiso
H91 0.1840 0.9317 0.4636 0.1010 1.0000 Uiso
H92 0.1221 0.8381 0.4975 0.1010 1.0000 Uiso
H93 0.1850 0.8165 0.4349 0.1010 1.0000 Uiso
H101 0.2672 0.7543 0.6124 0.0754 1.0000 Uiso
H102 0.3049 0.6359 0.6011 0.0754 1.0000 Uiso
H111 0.1154 0.6398 0.6239 0.0913 1.0000 Uiso
H112 0.0951 0.7161 0.5671 0.0913 1.0000 Uiso
H113 0.1328 0.5977 0.5558 0.0913 1.0000 Uiso
H221 0.7968 0.1126 0.2109 0.0724 1.0000 Uiso
H241 1.0124 0.2096 0.3413 0.0826 1.0000 Uiso
H251 0.8784 0.1827 0.4145 0.0786 1.0000 Uiso
H271 0.6884 0.1503 0.4435 0.0465 1.0000 Uiso
H281 1.1267 0.2044 0.2739 0.1123 1.0000 Uiso
H282 1.1444 0.2301 0.2031 0.1123 1.0000 Uiso
H291 1.1821 0.3753 0.2616 0.1673 1.0000 Uiso
H292 1.0619 0.3727 0.2895 0.1673 1.0000 Uiso
H293 1.0797 0.3984 0.2187 0.1673 1.0000 Uiso
H301 0.9979 0.2653 0.1406 0.1284 1.0000 Uiso
H302 0.8778 0.2313 0.1604 0.1284 1.0000 Uiso
H311 0.9442 0.1171 0.0865 0.2124 1.0000 Uiso
H312 1.0454 0.0899 0.1296 0.2124 1.0000 Uiso
H313 0.9253 0.0559 0.1494 0.2124 1.0000 Uiso
H421 0.3791 0.3264 0.2402 0.0532 1.0000 Uiso
H431 0.3875 0.1831 0.1735 0.0536 1.0000 Uiso
H451 0.3735 -0.0055 0.1544 0.0606 1.0000 Uiso
H461 0.3617 -0.1755 0.1904 0.0721 1.0000 Uiso
H471 0.3657 -0.2041 0.2989 0.0664 1.0000 Uiso
H481 0.3736 -0.0678 0.3668 0.0718 1.0000 Uiso
H521 0.5865 0.0896 0.5086 0.0512 1.0000 Uiso
H531 0.4447 0.0926 0.5757 0.0520 1.0000 Uiso
H551 0.2450 0.1069 0.5979 0.0583 1.0000 Uiso
H561 0.0684 0.1293 0.5613 0.0740 1.0000 Uiso
H571 0.0379 0.1442 0.4557 0.0609 1.0000 Uiso
H581 0.1780 0.1435 0.3864 0.0562 1.0000 Uiso

loop_
_atom_type_symbol
_atom_type_scat_dispersion_real
_atom_type_scat_dispersion_imag
_atom_type_scat_Cromer_Mann_a1
_atom_type_scat_Cromer_Mann_b1
_atom_type_scat_Cromer_Mann_a2
_atom_type_scat_Cromer_Mann_b2
_atom_type_scat_Cromer_Mann_a3
_atom_type_scat_Cromer_Mann_b3
_atom_type_scat_Cromer_Mann_a4
_atom_type_scat_Cromer_Mann_b4
_atom_type_scat_Cromer_Mann_c
_atom_type_scat_source
'C   ' 0.0020 0.0020 2.3100 20.8439 1.0200 10.2075 1.5886 0.5687 0.8650 51.6512 0.2156 International_Tables_Vol_IV_Table_2.2B
'H   ' 0.0000 0.0000 0.4930 10.5109 0.3229 26.1257 0.1402 3.1424 0.0408 57.7997 0.0030 International_Tables_Vol_IV_Table_2.2B
'N   ' 0.0040 0.0030 12.2126 0.0057 3.1322 9.8933 2.0125 28.9975 1.1663 0.5826 -11.5290 International_Tables_Vol_IV_Table_2.2B
'O   ' 0.0080 0.0060 3.0485 13.2771 2.2868 5.7011 1.5463 0.3239 0.8670 32.9089 0.2508 International_Tables_Vol_IV_Table_2.2B

loop_
_geom_angle_atom_site_label_1
_geom_angle_site_symmetry_1
_geom_angle_atom_site_label_2
_geom_angle_site_symmetry_2
_geom_angle_atom_site_label_3
_geom_angle_site_symmetry_3
_geom_angle
_geom_angle_publ_flag
C1 . O1 . H11 . 109.5(5) no
C21 . O2 . H12 . 110.9(6) no
C7 . N1 . C41 . 122.7(5) yes
C27 . N2 . C51 . 121.4(6) yes
C3 . N3 . C8 . 120.7(6) yes
C3 . N3 . C10 . 121.6(6) yes
C8 . N3 . C10 . 116.5(6) yes
C23 . N4 . C28 . 122.9(9) yes
C23 . N4 . C30 . 118.2(9) yes
C28 . N4 . C30 . 115.8(9) yes
O1 . C1 . C2 . 117.5(6) yes
O1 . C1 . C6 . 122.5(6) yes
C2 . C1 . C6 . 120.0(6) yes
C1 . C2 . C3 . 120.1(6) yes
C1 . C2 . H21 . 119.8(7) no
C3 . C2 . H21 . 120.1(7) no
N3 . C3 . C2 . 118.8(7) yes
N3 . C3 . C4 . 122.2(7) yes
C2 . C3 . C4 . 118.9(6) yes
C3 . C4 . C5 . 120.1(6) yes
C3 . C4 . H41 . 119.9(7) no
C5 . C4 . H41 . 120.0(7) no
C4 . C5 . C6 . 122.9(6) yes
C4 . C5 . H51 . 118.2(6) no
C6 . C5 . H51 . 118.9(6) no
C1 . C6 . C5 . 118.0(6) yes
C1 . C6 . C7 . 119.6(6) yes
C5 . C6 . C7 . 122.3(6) yes
N1 . C7 . C6 . 120.7(6) yes
N1 . C7 . H71 . 119.4(6) no
C6 . C7 . H71 . 119.9(7) no
N3 . C8 . C9 . 114.6(8) yes
N3 . C8 . H81 . 107.8(8) no
C9 . C8 . H81 . 107.6(9) no
N3 . C8 . H82 . 108.5(8) no
C9 . C8 . H82 . 108.3(9) no
H81 . C8 . H82 . 110.0(9) no
C8 . C9 . H91 . 109.2(10) no
C8 . C9 . H92 . 110.7(10) no
H91 . C9 . H92 . 109.1(9) no
C8 . C9 . H93 . 109.8(8) no
H91 . C9 . H93 . 108.2(10) no
H92 . C9 . H93 . 109.8(12) no
N3 . C10 . C11 . 112.4(8) yes
N3 . C10 . H101 . 109.1(7) no
C11 . C10 . H101 . 108.6(8) no
N3 . C10 . H102 . 109.5(8) no
C11 . C10 . H102 . 108.7(8) no
H101 . C10 . H102 . 108.4(9) no
C10 . C11 . H111 . 109.9(8) no
C10 . C11 . H112 . 109.1(7) no
H111 . C11 . H112 . 109.4(10) no
C10 . C11 . H113 . 109.2(9) no
H111 . C11 . H113 . 109.8(8) no
H112 . C11 . H113 . 109.4(9) no
O2 . C21 . C22 . 117.7(7) yes
O2 . C21 . C26 . 119.3(7) yes
C22 . C21 . C26 . 122.9(7) yes
C21 . C22 . C23 . 120.9(7) yes
C21 . C22 . H221 . 118.7(8) no
C23 . C22 . H221 . 120.4(7) no
N4 . C23 . C22 . 122.0(8) yes
N4 . C23 . C24 . 121.4(9) yes
C22 . C23 . C24 . 116.4(7) yes
C23 . C24 . C25 . 121.2(8) yes
C23 . C24 . H241 . 119.4(8) no
C25 . C24 . H241 . 119.4(9) no
C24 . C25 . C26 . 121.6(7) yes
C24 . C25 . H251 . 118.9(9) no
C26 . C25 . H251 . 119.4(9) no
C21 . C26 . C25 . 116.2(7) yes
C21 . C26 . C27 . 123.9(7) yes
C25 . C26 . C27 . 119.8(6) yes
N2 . C27 . C26 . 120.8(6) yes
N2 . C27 . H271 . 119.0(7) no
C26 . C27 . H271 . 120.2(8) no
N4 . C28 . C29 . 118.0(12) yes
N4 . C28 . H281 . 107.3(11) no
C29 . C28 . H281 . 107.8(12) no
N4 . C28 . H282 . 106.4(10) no
C29 . C28 . H282 . 107.1(12) no
H281 . C28 . H282 . 110.2(13) no
C28 . C29 . H291 . 106.8(14) no
C28 . C29 . H292 . 108.4(12) no
H291 . C29 . H292 . 110.1(14) no
C28 . C29 . H293 . 108.9(12) no
H291 . C29 . H293 . 110.1(14) no
H292 . C29 . H293 . 112.4(18) no
N4 . C30 . C31 . 107.2(13) yes
N4 . C30 . H301 . 108.7(12) no
C31 . C30 . H301 . 109.1(13) no
N4 . C30 . H302 . 108.6(10) no
C31 . C30 . H302 . 111.8(14) no
H301 . C30 . H302 . 111.4(13) no
C30 . C31 . H311 . 109.0(20) no
C30 . C31 . H312 . 112.1(14) no
H311 . C31 . H312 . 111.8(14) no
C30 . C31 . H313 . 108.2(12) no
H311 . C31 . H313 . 106.9(15) no
H312 . C31 . H313 . 108.6(23) no
N1 . C41 . C42 . 124.5(6) yes
N1 . C41 . C50 . 116.5(6) yes
C42 . C41 . C50 . 119.0(6) yes
C41 . C42 . C43 . 119.8(6) yes
C41 . C42 . H421 . 119.2(6) no
C43 . C42 . H421 . 121.0(6) no
C42 . C43 . C44 . 120.6(6) yes
C42 . C43 . H431 . 119.4(7) no
C44 . C43 . H431 . 120.0(6) no
C43 . C44 . C45 . 120.2(6) yes
C43 . C44 . C49 . 120.3(6) yes
C45 . C44 . C49 . 119.4(6) yes
C44 . C45 . C46 . 122.0(7) yes
C44 . C45 . H451 . 119.3(6) no
C46 . C45 . H451 . 118.7(7) no
C45 . C46 . C47 . 117.7(7) yes
C45 . C46 . H461 . 121.9(7) no
C47 . C46 . H461 . 120.3(8) no
C46 . C47 . C48 . 122.3(7) yes
C46 . C47 . H471 . 118.9(7) no
C48 . C47 . H471 . 118.8(7) no
C47 . C48 . C49 . 120.0(7) yes
C47 . C48 . H481 . 119.7(7) no
C49 . C48 . H481 . 120.3(7) no
C44 . C49 . C48 . 118.5(6) yes
C44 . C49 . C50 . 120.8(6) yes
C48 . C49 . C50 . 120.6(6) yes
C41 . C50 . C49 . 119.3(6) yes
C41 . C50 . C60 . 118.3(6) yes
C49 . C50 . C60 . 122.0(6) yes
N2 . C51 . C52 . 122.0(7) yes
N2 . C51 . C60 . 114.5(6) yes
C52 . C51 . C60 . 123.5(7) yes
C51 . C52 . C53 . 118.7(7) yes
C51 . C52 . H521 . 121.7(7) no
C53 . C52 . H521 . 119.5(7) no
C52 . C53 . C54 . 121.8(6) yes
C52 . C53 . H531 . 118.8(8) no
C54 . C53 . H531 . 119.4(8) no
C53 . C54 . C55 . 122.1(6) yes
C53 . C54 . C59 . 118.0(6) yes
C55 . C54 . C59 . 119.8(7) yes
C54 . C55 . C56 . 120.4(7) yes
C54 . C55 . H551 . 120.8(8) no
C56 . C55 . H551 . 118.8(7) no
C55 . C56 . C57 . 119.0(7) yes
C55 . C56 . H561 . 120.5(8) no
C57 . C56 . H561 . 120.5(9) no
C56 . C57 . C58 . 122.9(8) yes
C56 . C57 . H571 . 118.1(7) no
C58 . C57 . H571 . 119.0(7) no
C57 . C58 . C59 . 120.6(7) yes
C57 . C58 . H581 . 119.8(8) no
C59 . C58 . H581 . 119.5(7) no
C54 . C59 . C58 . 117.2(6) yes
C54 . C59 . C60 . 120.2(6) yes
C58 . C59 . C60 . 122.6(6) yes
C50 . C60 . C51 . 120.8(6) yes
C50 . C60 . C59 . 121.4(6) yes
C51 . C60 . C59 . 117.7(6) yes

loop_
_geom_bond_atom_site_label_1
_geom_bond_site_symmetry_1
_geom_bond_atom_site_label_2
_geom_bond_site_symmetry_2
_geom_bond_distance
_geom_bond_publ_flag
O1 . C1 . 1.313(8) yes
O1 . H11 . 0.957(5) no
O2 . C21 . 1.352(9) yes
O2 . H12 . 0.973(6) no
N1 . C7 . 1.298(9) yes
N1 . C41 . 1.399(8) yes
N2 . C27 . 1.265(9) yes
N2 . C51 . 1.423(9) yes
N3 . C3 . 1.387(9) yes
N3 . C8 . 1.46(1) yes
N3 . C10 . 1.45(1) yes
N4 . C23 . 1.37(1) yes
N4 . C28 . 1.48(1) yes
N4 . C30 . 1.52(2) yes
C1 . C2 . 1.39(1) yes
C1 . C6 . 1.441(9) yes
C2 . C3 . 1.41(1) yes
C2 . H21 . 0.981(7) no
C3 . C4 . 1.40(1) yes
C4 . C5 . 1.38(1) yes
C4 . H41 . 0.985(7) no
C5 . C6 . 1.36(1) yes
C5 . H51 . 0.992(6) no
C6 . C7 . 1.46(1) yes
C7 . H71 . 0.989(7) no
C8 . C9 . 1.52(2) yes
C8 . H81 . 0.989(8) no
C8 . H82 . 0.984(9) no
C9 . H91 . 1.00(1) no
C9 . H92 . 0.98(1) no
C9 . H93 . 0.99(1) no
C10 . C11 . 1.57(1) yes
C10 . H101 . 0.999(8) no
C10 . H102 . 0.994(9) no
C11 . H111 . 0.99(1) no
C11 . H112 . 0.99(1) no
C11 . H113 . 0.988(8) no
C21 . C22 . 1.37(1) yes
C21 . C26 . 1.36(1) yes
C22 . C23 . 1.44(1) yes
C22 . H221 . 0.985(7) no
C23 . C24 . 1.38(1) yes
C24 . C25 . 1.38(1) yes
C24 . H241 . 1.006(9) no
C25 . C26 . 1.44(1) yes
C25 . H251 . 0.994(8) no
C26 . C27 . 1.44(1) yes
C27 . H271 . 0.991(6) no
C28 . C29 . 1.54(2) yes
C28 . H281 . 0.98(1) no
C28 . H282 . 0.99(1) no
C29 . H291 . 1.00(2) no
C29 . H292 . 0.97(2) no
C29 . H293 . 0.97(2) no
C30 . C31 . 1.49(2) yes
C30 . H301 . 0.98(1) no
C30 . H302 . 0.98(1) no
C31 . H311 . 0.99(2) no
C31 . H312 . 0.96(2) no
C31 . H313 . 1.02(2) no
C41 . C42 . 1.439(9) yes
C41 . C50 . 1.412(9) yes
C42 . C43 . 1.37(1) yes
C42 . H421 . 0.988(7) no
C43 . C44 . 1.395(9) yes
C43 . H431 . 0.993(7) no
C44 . C45 . 1.47(1) yes
C44 . C49 . 1.386(9) yes
C45 . C46 . 1.33(1) yes
C45 . H451 . 0.994(7) no
C46 . C47 . 1.45(1) yes
C46 . H461 . 0.992(8) no
C47 . C48 . 1.35(1) yes
C47 . H471 . 0.987(7) no
C48 . C49 . 1.45(1) yes
C48 . H481 . 0.983(8) no
C49 . C50 . 1.40(1) yes
C50 . C60 . 1.480(9) yes
C51 . C52 . 1.402(9) yes
C51 . C60 . 1.37(1) yes
C52 . C53 . 1.35(1) yes
C52 . H521 . 0.976(8) no
C53 . C54 . 1.42(1) yes
C53 . H531 . 0.982(7) no
C54 . C55 . 1.43(1) yes
C54 . C59 . 1.423(9) yes
C55 . C56 . 1.37(1) yes
C55 . H551 . 0.997(7) no
C56 . C57 . 1.40(1) yes
C56 . H561 . 1.001(8) no
C57 . C58 . 1.34(1) yes
C57 . H571 . 1.001(8) no
C58 . C59 . 1.43(1) yes
C58 . H581 . 0.994(7) no
C59 . C60 . 1.42(1) yes

loop_
_cod_related_entry_id
_cod_related_entry_database
_cod_related_entry_code
1 ChemSpider 21190256
